data_2240565
loop_
_publ_author_name
'Oishi, Takeshi'
'Fukaya, Keisuke'
'Yamaguchi, Yu'
'Sugai, Tomoya'
'Watanabe, Ami'
'Sato, Takaaki'
'Chida, Noritaka'

_publ_section_title
;
 Crystal structures of
 (+-)-(1<i>SR</i>,5<i>SR</i>,6<i>SR</i>,7<i>SR</i>,10<i>SR</i>,11<i>SR</i>,13<i>RS</i>,14<i>SR</i>)-13-hydroxy-7-methoxymethoxy-11,15,18,18-tetramethyl-3-oxo-2,4-dioxatetracyclo[12.3.1.0^1,5^.0^6,11^]octadec-15-en-10-yl
 benzoate, its 13-epimer and 13-one derivative
;
_journal_coeditor_code IS5395
_journal_issue 5
_journal_name_full 'Acta Crystallographica Section E'
_journal_page_first 466
_journal_page_last 472
_journal_paper_doi 10.1107/S2056989015006854
_journal_volume 71
_journal_year 2015
_chemical_formula_iupac 'C29 H38 O8'
_chemical_formula_moiety 'C29 H38 O8'
_chemical_formula_sum 'C29 H38 O8'
_chemical_formula_weight 514.59
_chemical_melting_point 489.2
_chemical_name_systematic
;(+-)-(1<i>SR</i>,5<i>SR</i>,6<i>SR</i>,7<i>SR</i>,10<i>SR</i>,11<i>SR</i>,13<i>SR</i>,14<i>SR</i>)-13-Hydroxy-7-methoxymethoxy-11,15,18,18-tetramethyl-3-oxo-2,4-dioxatetracyclo[12.3.1.0^1,5^.0^6,11^]octadec-15-en-10-yl
benzoate
;
_space_group_crystal_system monoclinic
_space_group_IT_number 14
_space_group_name_Hall '-P 2yn'
_space_group_name_H-M_alt 'P 1 21/n 1'
_symmetry_space_group_name_Hall '-P 2yn'
_symmetry_space_group_name_H-M 'P 1 21/n 1'
_atom_sites_solution_hydrogens geom
_atom_sites_solution_primary direct
_atom_sites_solution_secondary difmap
_cell_angle_alpha 90
_cell_angle_beta 101.762(2)
_cell_angle_gamma 90
_cell_formula_units_Z 4
_cell_length_a 9.3612(6)
_cell_length_b 19.6336(15)
_cell_length_c 14.1965(9)
_cell_measurement_reflns_used 4716
_cell_measurement_temperature 90.0
_cell_measurement_theta_max 23.92
_cell_measurement_theta_min 2.40
_cell_volume 2554.4(3)
_computing_cell_refinement
;
<i>SAINT</i> (Bruker, 2014)
;
_computing_data_collection
;
<i>APEX2</i> (Bruker, 2014)
;
_computing_data_reduction
;
<i>SAINT</i> (Bruker, 2014)
;
_computing_molecular_graphics
;
<i>Mercury</i> (Macrae <i>et al.</i>, 2006)
;
_computing_publication_material
;
<i>publCif</i> (Westrip, 2010) and <i>PLATON</i> (Spek, 2009)
;
_computing_structure_refinement
;
<i>SHELXL2014</i> (Sheldrick, 2015)
;
_computing_structure_solution
;
<i>SHELXS2013</i> (Sheldrick, 2008)
;
_diffrn_ambient_temperature 90.0
_diffrn_detector_area_resol_mean 8.333
_diffrn_measured_fraction_theta_full 0.995
_diffrn_measured_fraction_theta_max 0.995
_diffrn_measurement_device_type 'Bruker D8 Venture'
_diffrn_measurement_method '\f and \w scans'
_diffrn_radiation_monochromator 'multilayered confocal mirror'
_diffrn_radiation_type MoK\a
_diffrn_radiation_wavelength 0.71073
_diffrn_reflns_av_R_equivalents 0.0579
_diffrn_reflns_limit_h_max 11
_diffrn_reflns_limit_h_min -11
_diffrn_reflns_limit_k_max 21
_diffrn_reflns_limit_k_min -23
_diffrn_reflns_limit_l_max 16
_diffrn_reflns_limit_l_min -16
_diffrn_reflns_number 23252
_diffrn_reflns_theta_full 25.03
_diffrn_reflns_theta_max 25.03
_diffrn_reflns_theta_min 2.45
_diffrn_standards_number 0
_exptl_absorpt_coefficient_mu 0.097
_exptl_absorpt_correction_T_max 0.99
_exptl_absorpt_correction_T_min 0.98
_exptl_absorpt_correction_type multi-scan
_exptl_absorpt_process_details
;
(<i>SADABS</i>; Bruker, 2014)
;
_exptl_crystal_colour colorless
_exptl_crystal_density_diffrn 1.338
_exptl_crystal_density_method 'not measured'
_exptl_crystal_description prism
_exptl_crystal_F_000 1104
_exptl_crystal_size_max 0.230
_exptl_crystal_size_mid 0.230
_exptl_crystal_size_min 0.140
_refine_diff_density_max 0.511
_refine_diff_density_min -0.212
_refine_ls_extinction_method none
_refine_ls_goodness_of_fit_ref 1.020
_refine_ls_hydrogen_treatment constr
_refine_ls_matrix_type full
_refine_ls_number_parameters 340
_refine_ls_number_reflns 4480
_refine_ls_number_restraints 0
_refine_ls_restrained_S_all 1.020
_refine_ls_R_factor_all 0.0733
_refine_ls_R_factor_gt 0.0428
_refine_ls_shift/su_max 0.001
_refine_ls_shift/su_mean 0.000
_refine_ls_structure_factor_coef Fsqd
_refine_ls_weighting_details 'w=1/[\s^2^(Fo^2^)+(0.0540P)^2^+1.0752P] where P=(Fo^2^+2Fc^2^)/3'
_refine_ls_weighting_scheme calc
_refine_ls_wR_factor_gt 0.0978
_refine_ls_wR_factor_ref 0.1111
_reflns_number_gt 3212
_reflns_number_total 4480
_reflns_threshold_expression 'I > 2\s(I)'
_cod_data_source_file is5395sup1.cif
_cod_data_source_block B
_cod_database_code 2240565
_cod_database_fobs_code 2240565

loop_
_space_group_symop_operation_xyz
'x, y, z'
'-x+1/2, y+1/2, -z+1/2'
'-x, -y, -z'
'x-1/2, -y-1/2, z-1/2'

loop_
_atom_site_type_symbol
_atom_site_label
_atom_site_fract_x
_atom_site_fract_y
_atom_site_fract_z
_atom_site_U_iso_or_equiv
_atom_site_adp_type
_atom_site_calc_flag
_atom_site_occupancy
C C1 0.7169(2) 0.18654(10) 0.68618(13) 0.0143(4) Uani d 1
C C2 0.6544(2) 0.17259(10) 0.77738(14) 0.0136(4) Uani d 1
H H2 0.6782 0.2123 0.8195 0.016 Uiso calc 1
C C3 0.7047(2) 0.10935(10) 0.83870(13) 0.0131(4) Uani d 1
H H3 0.7884 0.0905 0.8158 0.016 Uiso calc 1
C C4 0.5888(2) 0.05350(10) 0.82692(14) 0.0157(5) Uani d 1
H H4 0.5005 0.0711 0.8454 0.019 Uiso calc 1
C C5 0.6453(2) -0.00784(10) 0.88896(14) 0.0181(5) Uani d 1
H H5A 0.7279 -0.0275 0.8671 0.022 Uiso calc 1
H H5B 0.5695 -0.0422 0.8827 0.022 Uiso calc 1
C C6 0.6915(2) 0.01330(11) 0.99391(14) 0.0192(5) Uani d 1
H H6A 0.6073 0.0301 1.0169 0.023 Uiso calc 1
H H6B 0.7295 -0.026 1.0325 0.023 Uiso calc 1
C C7 0.8069(2) 0.06816(10) 1.00523(13) 0.0155(4) Uani d 1
H H7 0.8952 0.0491 0.9884 0.019 Uiso calc 1
C C8 0.7615(2) 0.13268(10) 0.94372(14) 0.0135(4) Uani d 1
C C9 0.9051(2) 0.17425(10) 0.94939(14) 0.0164(5) Uani d 1
H H9B 0.9393 0.1848 1.017 0.02 Uiso calc 1
H H9A 0.9752 0.1424 0.9326 0.02 Uiso calc 1
C C10 0.9238(2) 0.24112(10) 0.89436(14) 0.0166(5) Uani d 1
H H10 1.0181 0.259 0.9281 0.02 Uiso calc 1
C C11 0.9370(2) 0.24049(10) 0.78491(14) 0.0172(5) Uani d 1
H H11 1.0036 0.2782 0.7801 0.021 Uiso calc 1
C C12 1.0208(2) 0.17776(11) 0.76571(14) 0.0174(5) Uani d 1
C C13 0.9588(2) 0.12865(10) 0.70699(14) 0.0167(5) Uani d 1
H H13 1.0156 0.0911 0.6989 0.02 Uiso calc 1
C C14 0.8037(2) 0.12964(10) 0.65293(14) 0.0154(4) Uani d 1
H H14A 0.7581 0.0864 0.6617 0.018 Uiso calc 1
H H14B 0.8021 0.1351 0.5848 0.018 Uiso calc 1
C C15 0.8037(2) 0.25338(10) 0.69973(14) 0.0154(5) Uani d 1
C C16 0.7084(2) 0.31455(10) 0.71360(14) 0.0191(5) Uani d 1
H H16B 0.6447 0.3255 0.6535 0.029 Uiso calc 1
H H16C 0.7695 0.353 0.7355 0.029 Uiso calc 1
H H16A 0.6512 0.3035 0.7604 0.029 Uiso calc 1
C C17 0.8650(2) 0.27030(11) 0.60997(15) 0.0209(5) Uani d 1
H H17A 0.9377 0.2373 0.6029 0.031 Uiso calc 1
H H17B 0.908 0.3149 0.6168 0.031 Uiso calc 1
H H17C 0.7874 0.2693 0.5541 0.031 Uiso calc 1
C C18 1.1796(2) 0.17407(12) 0.81421(16) 0.0242(5) Uani d 1
H H18B 1.2193 0.1311 0.7998 0.036 Uiso calc 1
H H18C 1.1887 0.1783 0.8825 0.036 Uiso calc 1
H H18A 1.232 0.2104 0.7912 0.036 Uiso calc 1
C C19 0.6461(2) 0.17224(11) 0.98432(14) 0.0176(5) Uani d 1
H H19C 0.6149 0.2111 0.9444 0.026 Uiso calc 1
H H19A 0.6873 0.1871 1.0485 0.026 Uiso calc 1
H H19B 0.5639 0.1432 0.9854 0.026 Uiso calc 1
O O20 0.49732(15) 0.17278(7) 0.74303(9) 0.0176(3) Uani d 1
C C21 0.4646(2) 0.18489(10) 0.64927(15) 0.0178(5) Uani d 1
O O22 0.58327(14) 0.19463(7) 0.61213(9) 0.0170(3) Uani d 1
O O23 0.34190(16) 0.18696(8) 0.60281(10) 0.0247(4) Uani d 1
O O24 0.84116(15) 0.09012(7) 1.10583(9) 0.0168(3) Uani d 1
C C25 0.9381(2) 0.05274(10) 1.16731(14) 0.0154(4) Uani d 1
O O26 1.00007(16) 0.00371(7) 1.14311(10) 0.0237(4) Uani d 1
C C27 0.9612(2) 0.07873(10) 1.26731(14) 0.0153(4) Uani d 1
C C28 0.8754(2) 0.13006(11) 1.29508(14) 0.0194(5) Uani d 1
H H28 0.7979 0.1484 1.2508 0.023 Uiso calc 1
C C29 0.9062(2) 0.15358(12) 1.38896(15) 0.0252(5) Uani d 1
H H29 0.8491 0.1878 1.4077 0.03 Uiso calc 1
C C30 1.0214(2) 0.12650(11) 1.45491(15) 0.0231(5) Uani d 1
H H30 1.0417 0.1428 1.5178 0.028 Uiso calc 1
C C31 1.1063(2) 0.07552(11) 1.42812(15) 0.0227(5) Uani d 1
H H31 1.1832 0.0571 1.4728 0.027 Uiso calc 1
C C32 1.0765(2) 0.05194(10) 1.33430(14) 0.0187(5) Uani d 1
H H32 1.1342 0.0179 1.316 0.022 Uiso calc 1
O O33 0.82270(15) 0.29278(7) 0.90665(10) 0.0200(3) Uani d 1
H H33 0.8271 0.2993 0.9642 0.03 Uiso calc 1
O O34 0.55698(14) 0.03544(7) 0.72690(9) 0.0188(3) Uani d 1
C C35 0.4129(2) 0.01081(12) 0.69395(15) 0.0232(5) Uani d 1
H H35A 0.3957 -0.0281 0.7322 0.028 Uiso calc 1
H H35B 0.343 0.046 0.7007 0.028 Uiso calc 1
O O36 0.39527(17) -0.00779(8) 0.59939(11) 0.0289(4) Uani d 1
C C37 0.4715(3) -0.06965(12) 0.58715(17) 0.0315(6) Uani d 1
H H37C 0.5739 -0.0637 0.6126 0.047 Uiso calc 1
H H37A 0.4566 -0.0805 0.5199 0.047 Uiso calc 1
H H37B 0.4349 -0.1061 0.6207 0.047 Uiso calc 1

loop_
_atom_site_aniso_label
_atom_site_aniso_U_11
_atom_site_aniso_U_22
_atom_site_aniso_U_33
_atom_site_aniso_U_12
_atom_site_aniso_U_13
_atom_site_aniso_U_23
C1 0.0139(11) 0.0176(11) 0.0096(10) 0.0000(9) -0.0017(8) 0.0003(8)
C2 0.0092(10) 0.0182(11) 0.0126(10) 0.0005(8) 0.0003(8) -0.0006(8)
C3 0.0116(11) 0.0156(10) 0.0126(11) 0.0014(8) 0.0039(8) -0.0003(8)
C4 0.0154(11) 0.0203(11) 0.0114(11) -0.0014(9) 0.0026(9) -0.0038(8)
C5 0.0187(11) 0.0147(11) 0.0216(12) -0.0040(9) 0.0060(9) -0.0018(9)
C6 0.0218(12) 0.0190(11) 0.0174(11) -0.0008(9) 0.0052(9) 0.0041(9)
C7 0.0192(11) 0.0184(11) 0.0091(10) 0.0018(9) 0.0030(9) -0.0003(8)
C8 0.0132(11) 0.0142(11) 0.0129(11) 0.0003(8) 0.0025(8) -0.0007(8)
C9 0.0167(11) 0.0174(11) 0.0133(11) 0.0010(9) -0.0009(9) -0.0013(8)
C10 0.0154(11) 0.0171(11) 0.0162(11) -0.0002(9) 0.0010(9) -0.0025(8)
C11 0.0153(11) 0.0185(11) 0.0179(11) -0.0039(9) 0.0039(9) -0.0010(9)
C12 0.0160(11) 0.0205(11) 0.0170(11) -0.0006(9) 0.0067(9) -0.0004(9)
C13 0.0176(11) 0.0178(11) 0.0162(11) 0.0030(9) 0.0071(9) 0.0015(9)
C14 0.0200(11) 0.0156(11) 0.0118(11) 0.0001(9) 0.0059(9) -0.0001(8)
C15 0.0170(11) 0.0153(11) 0.0141(11) 0.0000(9) 0.0040(9) 0.0005(8)
C16 0.0217(12) 0.0188(11) 0.0152(11) 0.0028(9) 0.0003(9) 0.0027(8)
C17 0.0248(12) 0.0187(11) 0.0207(12) -0.0029(9) 0.0079(10) 0.0009(9)
C18 0.0184(12) 0.0282(13) 0.0263(13) 0.0004(10) 0.0052(10) -0.0049(10)
C19 0.0199(12) 0.0188(11) 0.0140(11) 0.0016(9) 0.0032(9) 0.0003(8)
O20 0.0137(8) 0.0265(8) 0.0119(8) 0.0036(6) 0.0011(6) 0.0032(6)
C21 0.0195(13) 0.0173(11) 0.0167(12) -0.0003(9) 0.0041(10) 0.0018(9)
O22 0.0152(8) 0.0225(8) 0.0124(7) 0.0000(6) 0.0007(6) 0.0024(6)
O23 0.0157(9) 0.0375(10) 0.0189(8) 0.0007(7) -0.0014(7) 0.0077(7)
O24 0.0197(8) 0.0197(8) 0.0101(7) 0.0043(6) 0.0011(6) 0.0004(6)
C25 0.0159(11) 0.0149(11) 0.0154(11) -0.0005(9) 0.0033(9) 0.0034(8)
O26 0.0295(9) 0.0225(8) 0.0179(8) 0.0102(7) 0.0023(7) -0.0004(6)
C27 0.0173(11) 0.0139(10) 0.0152(11) -0.0024(9) 0.0042(9) 0.0024(8)
C28 0.0175(12) 0.0242(12) 0.0158(12) 0.0022(9) 0.0021(9) 0.0018(9)
C29 0.0241(13) 0.0317(13) 0.0203(13) 0.0071(10) 0.0060(10) -0.0027(10)
C30 0.0268(13) 0.0293(13) 0.0135(11) -0.0049(10) 0.0045(10) -0.0027(9)
C31 0.0227(12) 0.0235(12) 0.0195(12) -0.0011(10) -0.0010(10) 0.0050(9)
C32 0.0221(12) 0.0155(11) 0.0181(11) 0.0006(9) 0.0031(9) 0.0010(9)
O33 0.0251(8) 0.0187(8) 0.0162(8) 0.0041(6) 0.0046(7) -0.0028(6)
O34 0.0166(8) 0.0248(8) 0.0140(8) -0.0046(6) 0.0004(6) -0.0050(6)
C35 0.0183(12) 0.0304(13) 0.0196(12) -0.0042(10) 0.0007(9) -0.0070(9)
O36 0.0293(9) 0.0288(9) 0.0249(9) 0.0012(7) -0.0031(7) -0.0049(7)
C37 0.0328(14) 0.0255(13) 0.0355(14) -0.0026(11) 0.0056(11) -0.0103(11)

loop_
_atom_type_symbol
_atom_type_description
_atom_type_scat_dispersion_real
_atom_type_scat_dispersion_imag
_atom_type_scat_source
C C 0.0033 0.0016 'International Tables Vol C Tables 4.2.6.8 and 6.1.1.4'
H H 0.0000 0.0000 'International Tables Vol C Tables 4.2.6.8 and 6.1.1.4'
O O 0.0106 0.0060 'International Tables Vol C Tables 4.2.6.8 and 6.1.1.4'

loop_
_geom_angle_atom_site_label_1
_geom_angle_atom_site_label_2
_geom_angle_atom_site_label_3
_geom_angle
O22 C1 C14 106.84(15)
O22 C1 C15 110.43(15)
C14 C1 C15 111.48(16)
O22 C1 C2 101.84(15)
C14 C1 C2 116.66(16)
C15 C1 C2 109.08(15)
O20 C2 C3 111.43(15)
O20 C2 C1 104.36(14)
C3 C2 C1 119.49(16)
O20 C2 H2 107.0
C3 C2 H2 107.0
C1 C2 H2 107.0
C4 C3 C2 112.93(16)
C4 C3 C8 114.52(15)
C2 C3 C8 108.22(16)
C4 C3 H3 106.9
C2 C3 H3 106.9
C8 C3 H3 106.9
O34 C4 C5 110.78(16)
O34 C4 C3 106.57(15)
C5 C4 C3 110.44(16)
O34 C4 H4 109.7
C5 C4 H4 109.7
C3 C4 H4 109.7
C4 C5 C6 110.28(17)
C4 C5 H5A 109.6
C6 C5 H5A 109.6
C4 C5 H5B 109.6
C6 C5 H5B 109.6
H5A C5 H5B 108.1
C7 C6 C5 110.65(16)
C7 C6 H6A 109.5
C5 C6 H6A 109.5
C7 C6 H6B 109.5
C5 C6 H6B 109.5
H6A C6 H6B 108.1
O24 C7 C6 108.86(15)
O24 C7 C8 106.83(15)
C6 C7 C8 114.51(17)
O24 C7 H7 108.8
C6 C7 H7 108.8
C8 C7 H7 108.8
C19 C8 C3 112.46(16)
C19 C8 C7 109.62(16)
C3 C8 C7 107.59(15)
C19 C8 C9 112.39(16)
C3 C8 C9 109.13(15)
C7 C8 C9 105.30(16)
C10 C9 C8 126.80(17)
C10 C9 H9B 105.6
C8 C9 H9B 105.6
C10 C9 H9A 105.6
C8 C9 H9A 105.6
H9B C9 H9A 106.1
O33 C10 C9 113.25(16)
O33 C10 C11 108.23(15)
C9 C10 C11 121.68(16)
O33 C10 H10 103.9
C9 C10 H10 103.9
C11 C10 H10 103.9
C12 C11 C15 110.59(16)
C12 C11 C10 109.26(16)
C15 C11 C10 123.08(16)
C12 C11 H11 104.0
C15 C11 H11 104.0
C10 C11 H11 104.0
C13 C12 C18 121.05(19)
C13 C12 C11 121.81(19)
C18 C12 C11 117.12(18)
C12 C13 C14 124.47(19)
C12 C13 H13 117.8
C14 C13 H13 117.8
C13 C14 C1 112.09(16)
C13 C14 H14A 109.2
C1 C14 H14A 109.2
C13 C14 H14B 109.2
C1 C14 H14B 109.2
H14A C14 H14B 107.9
C16 C15 C1 112.24(16)
C16 C15 C17 105.23(16)
C1 C15 C17 111.01(16)
C16 C15 C11 114.78(16)
C1 C15 C11 106.00(16)
C17 C15 C11 107.56(16)
C15 C16 H16B 109.5
C15 C16 H16C 109.5
H16B C16 H16C 109.5
C15 C16 H16A 109.5
H16B C16 H16A 109.5
H16C C16 H16A 109.5
C15 C17 H17A 109.5
C15 C17 H17B 109.5
H17A C17 H17B 109.5
C15 C17 H17C 109.5
H17A C17 H17C 109.5
H17B C17 H17C 109.5
C12 C18 H18B 109.5
C12 C18 H18C 109.5
H18B C18 H18C 109.5
C12 C18 H18A 109.5
H18B C18 H18A 109.5
H18C C18 H18A 109.5
C8 C19 H19C 109.5
C8 C19 H19A 109.5
H19C C19 H19A 109.5
C8 C19 H19B 109.5
H19C C19 H19B 109.5
H19A C19 H19B 109.5
C21 O20 C2 110.43(15)
O23 C21 O20 123.82(19)
O23 C21 O22 123.79(18)
O20 C21 O22 112.39(18)
C21 O22 C1 110.93(15)
C25 O24 C7 117.26(15)
O26 C25 O24 123.40(18)
O26 C25 C27 124.13(18)
O24 C25 C27 112.46(17)
C32 C27 C28 119.50(18)
C32 C27 C25 117.84(18)
C28 C27 C25 122.63(18)
C29 C28 C27 119.61(19)
C29 C28 H28 120.2
C27 C28 H28 120.2
C30 C29 C28 120.3(2)
C30 C29 H29 119.8
C28 C29 H29 119.8
C31 C30 C29 120.4(2)
C31 C30 H30 119.8
C29 C30 H30 119.8
C30 C31 C32 119.6(2)
C30 C31 H31 120.2
C32 C31 H31 120.2
C31 C32 C27 120.6(2)
C31 C32 H32 119.7
C27 C32 H32 119.7
C10 O33 H33 109.5
C35 O34 C4 113.70(14)
O36 C35 O34 109.31(16)
O36 C35 H35A 109.8
O34 C35 H35A 109.8
O36 C35 H35B 109.8
O34 C35 H35B 109.8
H35A C35 H35B 108.3
C35 O36 C37 112.38(17)
O36 C37 H37C 109.5
O36 C37 H37A 109.5
H37C C37 H37A 109.5
O36 C37 H37B 109.5
H37C C37 H37B 109.5
H37A C37 H37B 109.5

loop_
_geom_bond_atom_site_label_1
_geom_bond_atom_site_label_2
_geom_bond_distance
C1 O22 1.469(2)
C1 C14 1.512(3)
C1 C15 1.535(3)
C1 C2 1.550(3)
C2 O20 1.452(2)
C2 C3 1.534(3)
C2 H2 0.98
C3 C4 1.528(3)
C3 C8 1.547(3)
C3 H3 0.98
C4 O34 1.435(2)
C4 C5 1.522(3)
C4 H4 0.98
C5 C6 1.522(3)
C5 H5A 0.97
C5 H5B 0.97
C6 C7 1.511(3)
C6 H6A 0.97
C6 H6B 0.97
C7 O24 1.464(2)
C7 C8 1.548(3)
C7 H7 0.98
C8 C19 1.535(3)
C8 C9 1.561(3)
C9 C10 1.556(3)
C9 H9B 0.97
C9 H9A 0.97
C10 O33 1.422(2)
C10 C11 1.584(3)
C10 H10 0.98
C11 C12 1.515(3)
C11 C15 1.571(3)
C11 H11 0.98
C12 C13 1.328(3)
C12 C18 1.507(3)
C13 C14 1.498(3)
C13 H13 0.93
C14 H14A 0.97
C14 H14B 0.97
C15 C16 1.533(3)
C15 C17 1.536(3)
C16 H16B 0.96
C16 H16C 0.96
C16 H16A 0.96
C17 H17A 0.96
C17 H17B 0.96
C17 H17C 0.96
C18 H18B 0.96
C18 H18C 0.96
C18 H18A 0.96
C19 H19C 0.96
C19 H19A 0.96
C19 H19B 0.96
O20 C21 1.325(2)
C21 O23 1.203(2)
C21 O22 1.337(2)
O24 C25 1.342(2)
C25 O26 1.210(2)
C25 C27 1.482(3)
C27 C32 1.389(3)
C27 C28 1.395(3)
C28 C29 1.384(3)
C28 H28 0.93
C29 C30 1.382(3)
C29 H29 0.93
C30 C31 1.379(3)
C30 H30 0.93
C31 C32 1.384(3)
C31 H31 0.93
C32 H32 0.93
O33 H33 0.82
O34 C35 1.419(2)
C35 O36 1.368(2)
C35 H35A 0.97
C35 H35B 0.97
O36 C37 1.437(3)
C37 H37C 0.96
C37 H37A 0.96
C37 H37B 0.96

loop_
_geom_hbond_atom_site_label_D
_geom_hbond_atom_site_label_H
_geom_hbond_atom_site_label_A
_geom_hbond_site_symmetry_A
_geom_hbond_distance_DH
_geom_hbond_distance_HA
_geom_hbond_distance_DA
_geom_hbond_angle_DHA
_geom_hbond_publ_flag
C2 H2 O33 . 0.98 2.27 3.200(2) 157 yes
C14 H14A O34 . 0.97 2.47 3.293(2) 142 yes
O33 H33 O23 4_666 0.82 1.96 2.7823(19) 179 yes
C7 H7 O26 3_757 0.98 2.50 3.353(2) 145 yes
C16 H16A Cg2 4_454 0.98 2.93 3.594(2) 128 yes

loop_
_geom_torsion_atom_site_label_1
_geom_torsion_atom_site_label_2
_geom_torsion_atom_site_label_3
_geom_torsion_atom_site_label_4
_geom_torsion
O22 C1 C2 O20 1.49(18)
C14 C1 C2 O20 -114.39(18)
C15 C1 C2 O20 118.23(16)
O22 C1 C2 C3 126.81(17)
C14 C1 C2 C3 10.9(3)
C15 C1 C2 C3 -116.45(19)
O20 C2 C3 C4 15.6(2)
C1 C2 C3 C4 -106.25(19)
O20 C2 C3 C8 -112.22(17)
C1 C2 C3 C8 125.90(18)
C2 C3 C4 O34 59.3(2)
C8 C3 C4 O34 -176.20(15)
C2 C3 C4 C5 179.71(16)
C8 C3 C4 C5 -55.8(2)
O34 C4 C5 C6 174.93(15)
C3 C4 C5 C6 57.1(2)
C4 C5 C6 C7 -57.8(2)
C5 C6 C7 O24 176.31(15)
C5 C6 C7 C8 56.8(2)
C4 C3 C8 C19 -69.6(2)
C2 C3 C8 C19 57.3(2)
C4 C3 C8 C7 51.2(2)
C2 C3 C8 C7 178.13(15)
C4 C3 C8 C9 164.96(16)
C2 C3 C8 C9 -68.11(19)
O24 C7 C8 C19 -49.8(2)
C6 C7 C8 C19 70.8(2)
O24 C7 C8 C3 -172.37(14)
C6 C7 C8 C3 -51.8(2)
O24 C7 C8 C9 71.32(18)
C6 C7 C8 C9 -168.07(16)
C19 C8 C9 C10 -65.5(2)
C3 C8 C9 C10 60.0(2)
C7 C8 C9 C10 175.21(18)
C8 C9 C10 O33 52.8(3)
C8 C9 C10 C11 -78.9(3)
O33 C10 C11 C12 -169.30(16)
C9 C10 C11 C12 -35.5(2)
O33 C10 C11 C15 -37.1(2)
C9 C10 C11 C15 96.7(2)
C15 C11 C12 C13 -23.7(3)
C10 C11 C12 C13 114.8(2)
C15 C11 C12 C18 154.73(17)
C10 C11 C12 C18 -66.8(2)
C18 C12 C13 C14 -177.43(18)
C11 C12 C13 C14 1.0(3)
C12 C13 C14 C1 -10.5(3)
O22 C1 C14 C13 164.37(15)
C15 C1 C14 C13 43.6(2)
C2 C1 C14 C13 -82.6(2)
O22 C1 C15 C16 50.0(2)
C14 C1 C15 C16 168.56(16)
C2 C1 C15 C16 -61.2(2)
O22 C1 C15 C17 -67.5(2)
C14 C1 C15 C17 51.1(2)
C2 C1 C15 C17 -178.64(16)
O22 C1 C15 C11 176.00(14)
C14 C1 C15 C11 -65.40(19)
C2 C1 C15 C11 64.86(19)
C12 C11 C15 C16 178.07(16)
C10 C11 C15 C16 46.4(3)
C12 C11 C15 C1 53.6(2)
C10 C11 C15 C1 -78.1(2)
C12 C11 C15 C17 -65.2(2)
C10 C11 C15 C17 163.09(17)
C3 C2 O20 C21 -130.71(17)
C1 C2 O20 C21 -0.4(2)
C2 O20 C21 O23 179.11(19)
C2 O20 C21 O22 -1.0(2)
O23 C21 O22 C1 -178.01(19)
O20 C21 O22 C1 2.1(2)
C14 C1 O22 C21 120.70(17)
C15 C1 O22 C21 -117.90(17)
C2 C1 O22 C21 -2.14(19)
C6 C7 O24 C25 83.5(2)
C8 C7 O24 C25 -152.31(16)
C7 O24 C25 O26 2.0(3)
C7 O24 C25 C27 -178.54(15)
O26 C25 C27 C32 10.3(3)
O24 C25 C27 C32 -169.09(17)
O26 C25 C27 C28 -171.9(2)
O24 C25 C27 C28 8.7(3)
C32 C27 C28 C29 0.0(3)
C25 C27 C28 C29 -177.76(19)
C27 C28 C29 C30 0.1(3)
C28 C29 C30 C31 -0.4(3)
C29 C30 C31 C32 0.6(3)
C30 C31 C32 C27 -0.6(3)
C28 C27 C32 C31 0.3(3)
C25 C27 C32 C31 178.12(18)
C5 C4 O34 C35 88.2(2)
C3 C4 O34 C35 -151.61(17)
C4 O34 C35 O36 -177.35(16)
O34 C35 O36 C37 72.7(2)
